data_7037452
loop_
_publ_author_name
'Rufanov, Konstantin A.'
'Pru\&s, Noa K'
'Sundermeyer, J\"org'

_publ_section_title
;
 Simple entry into N-tert-butyl-iminophosphonamide rare-earth metal alkyl
 and chlorido complexes.
;
_journal_issue 4
_journal_name_full 'Dalton transactions (Cambridge, England : 2003)'
_journal_page_first 1525
_journal_page_last 1538
_journal_paper_doi 10.1039/c5dt03721b
_journal_volume 45
_journal_year 2016
_chemical_formula_moiety 'C44 H67 N4 P2 Si1 Y1'
_chemical_formula_sum 'C44 H67 N4 P2 Si Y'
_chemical_formula_weight 830.96
_chemical_name_common bis-(NPNtBu)yttrium-CH2TMS
_chemical_name_systematic
;
bis(tert-butyl(N-(tert-butyl)-P,P-diphenylphosphorimidoyl)amino)((trimethylsilyl)methyl)yttrium
;
_chemical_properties_physical 'Air-sensitive, Moisture-sensitive, Heat-sensitive'
_space_group_IT_number 14
_symmetry_cell_setting monoclinic
_symmetry_space_group_name_Hall '-P 2yn'
_symmetry_space_group_name_H-M 'P 1 21/n 1'
_atom_sites_solution_hydrogens geom
_atom_sites_solution_primary direct
_atom_sites_solution_secondary difmap
_audit_creation_method SHELXL-97
_audit_update_record
;
2015-07-23 deposited with the CCDC.
2015-11-24 downloaded from the CCDC.
;
_cell_angle_alpha 90.00
_cell_angle_beta 92.651(3)
_cell_angle_gamma 90.00
_cell_formula_units_Z 4
_cell_length_a 18.4804(6)
_cell_length_b 10.7054(3)
_cell_length_c 22.8125(8)
_cell_measurement_reflns_used 15270
_cell_measurement_temperature 100(2)
_cell_measurement_theta_max 27.18
_cell_measurement_theta_min 4.66
_cell_volume 4508.4(3)
_computing_molecular_graphics 'Ortep-3 for Windows (Farrugia, 1997)'
_computing_publication_material 'WinGX publication routines (Farrugia, 1999)'
_computing_structure_refinement 'SHELXL-97 (Sheldrick, 2008)'
_diffrn_ambient_temperature 100(2)
_diffrn_measured_fraction_theta_full 0.987
_diffrn_measured_fraction_theta_max 0.986
_diffrn_measurement_device_type IPDS-2T
_diffrn_radiation_monochromator graphite
_diffrn_radiation_source 'fine-focus sealed tube'
_diffrn_radiation_type MoK\a
_diffrn_radiation_wavelength 0.71069
_diffrn_reflns_av_R_equivalents 0.0679
_diffrn_reflns_av_sigmaI/netI 0.0870
_diffrn_reflns_limit_h_max 23
_diffrn_reflns_limit_h_min -23
_diffrn_reflns_limit_k_max 12
_diffrn_reflns_limit_k_min -13
_diffrn_reflns_limit_l_max 25
_diffrn_reflns_limit_l_min -28
_diffrn_reflns_number 24581
_diffrn_reflns_theta_full 25.00
_diffrn_reflns_theta_max 26.73
_diffrn_reflns_theta_min 4.66
_exptl_absorpt_coefficient_mu 1.425
_exptl_absorpt_correction_T_max 0.9322
_exptl_absorpt_correction_T_min 0.6065
_exptl_absorpt_correction_type multi-scan
_exptl_absorpt_process_details
;
Department of Chemistry
University of Anywhere
Sometown
Somewhere, UK
;
_exptl_crystal_colour colourless
_exptl_crystal_density_diffrn 1.224
_exptl_crystal_density_method 'not measured'
_exptl_crystal_description plates
_exptl_crystal_F_000 1768
_exptl_crystal_size_max 0.39
_exptl_crystal_size_mid 0.08
_exptl_crystal_size_min 0.05
_refine_diff_density_max 0.479
_refine_diff_density_min -0.652
_refine_diff_density_rms 0.066
_refine_ls_extinction_method none
_refine_ls_goodness_of_fit_ref 0.936
_refine_ls_hydrogen_treatment constr
_refine_ls_matrix_type full
_refine_ls_number_parameters 484
_refine_ls_number_reflns 9447
_refine_ls_number_restraints 0
_refine_ls_restrained_S_all 0.936
_refine_ls_R_factor_all 0.0846
_refine_ls_R_factor_gt 0.0483
_refine_ls_shift/su_max 0.001
_refine_ls_shift/su_mean 0.000
_refine_ls_structure_factor_coef Fsqd
_refine_ls_weighting_details 'calc w=1/[\s^2^(Fo^2^)+(0.0420P)^2^+0.0000P] where P=(Fo^2^+2Fc^2^)/3'
_refine_ls_weighting_scheme calc
_refine_ls_wR_factor_gt 0.0882
_refine_ls_wR_factor_ref 0.0976
_reflns_number_gt 6448
_reflns_number_total 9447
_reflns_threshold_expression >2\s(I)
_cod_data_source_file c5dt03721b1.cif
_cod_data_source_block kh103
_cod_depositor_comments 'Adding full bibliography for 7037450--7037455.cif.'
_cod_original_cell_volume 4508.4(2)
_cod_original_sg_symbol_H-M 'P 21/n'
_cod_database_code 7037452

loop_
_symmetry_equiv_pos_as_xyz
'x, y, z'
'-x+1/2, y+1/2, -z+1/2'
'-x, -y, -z'
'x-1/2, -y-1/2, z-1/2'

loop_
_atom_site_label
_atom_site_type_symbol
_atom_site_fract_x
_atom_site_fract_y
_atom_site_fract_z
_atom_site_U_iso_or_equiv
_atom_site_adp_type
_atom_site_occupancy
_atom_site_symmetry_multiplicity
_atom_site_calc_flag
_atom_site_refinement_flags
C1 C 0.53236(16) 0.4775(3) 0.16310(16) 0.0297(7) Uani 1 1 d .
C2 C 0.50457(17) 0.5485(3) 0.10858(16) 0.0338(8) Uani 1 1 d .
H2A H 0.5175 0.5027 0.0734 0.051 Uiso 1 1 calc R
H2B H 0.5265 0.6318 0.1084 0.051 Uiso 1 1 calc R
H2C H 0.4518 0.5565 0.1090 0.051 Uiso 1 1 calc R
C3 C 0.61549(16) 0.4697(3) 0.16317(17) 0.0343(8) Uani 1 1 d .
H3A H 0.6335 0.4204 0.1969 0.051 Uiso 1 1 calc R
H3B H 0.6360 0.5541 0.1657 0.051 Uiso 1 1 calc R
H3C H 0.6299 0.4298 0.1269 0.051 Uiso 1 1 calc R
C4 C 0.51065(18) 0.5506(3) 0.21676(16) 0.0337(8) Uani 1 1 d .
H4A H 0.4578 0.5576 0.2165 0.051 Uiso 1 1 calc R
H4B H 0.5320 0.6343 0.2159 0.051 Uiso 1 1 calc R
H4C H 0.5282 0.5070 0.2524 0.051 Uiso 1 1 calc R
C5 C 0.56468(15) 0.2292(3) 0.07590(15) 0.0289(7) Uani 1 1 d .
C6 C 0.57919(16) 0.2928(4) 0.02423(15) 0.0339(8) Uani 1 1 d .
H6 H 0.5426 0.3421 0.0050 0.041 Uiso 1 1 calc R
C7 C 0.64725(17) 0.2837(4) 0.00111(16) 0.0369(8) Uani 1 1 d .
H7 H 0.6566 0.3260 -0.0343 0.044 Uiso 1 1 calc R
C8 C 0.70124(17) 0.2140(4) 0.02897(18) 0.0413(9) Uani 1 1 d .
H8 H 0.7479 0.2099 0.0133 0.050 Uiso 1 1 calc R
C9 C 0.68717(17) 0.1497(4) 0.08017(18) 0.0402(9) Uani 1 1 d .
H9 H 0.7239 0.1001 0.0992 0.048 Uiso 1 1 calc R
C10 C 0.61929(16) 0.1583(3) 0.10343(17) 0.0337(8) Uani 1 1 d .
H10 H 0.6100 0.1150 0.1387 0.040 Uiso 1 1 calc R
C11 C 0.41149(15) 0.3018(3) 0.06592(15) 0.0292(7) Uani 1 1 d .
C12 C 0.40493(16) 0.2635(3) 0.00760(15) 0.0354(8) Uani 1 1 d .
H12 H 0.4412 0.2118 -0.0078 0.043 Uiso 1 1 calc R
C13 C 0.34583(18) 0.3001(4) -0.02845(17) 0.0423(9) Uani 1 1 d .
H13 H 0.3418 0.2727 -0.0681 0.051 Uiso 1 1 calc R
C14 C 0.29292(18) 0.3763(4) -0.00663(18) 0.0412(9) Uani 1 1 d .
H14 H 0.2531 0.4029 -0.0314 0.049 Uiso 1 1 calc R
C15 C 0.29816(17) 0.4134(3) 0.05091(18) 0.0373(8) Uani 1 1 d .
H15 H 0.2615 0.4650 0.0659 0.045 Uiso 1 1 calc R
C16 C 0.35613(16) 0.3768(3) 0.08750(16) 0.0313(7) Uani 1 1 d .
H16 H 0.3586 0.4024 0.1274 0.038 Uiso 1 1 calc R
C17 C 0.43126(16) 0.0105(3) 0.12964(16) 0.0296(7) Uani 1 1 d .
C18 C 0.47675(18) -0.0401(4) 0.08037(18) 0.0400(9) Uani 1 1 d .
H18A H 0.4750 0.0190 0.0475 0.060 Uiso 1 1 calc R
H18B H 0.4572 -0.1209 0.0670 0.060 Uiso 1 1 calc R
H18C H 0.5270 -0.0507 0.0951 0.060 Uiso 1 1 calc R
C19 C 0.35280(16) 0.0241(3) 0.10611(16) 0.0340(8) Uani 1 1 d .
H19A H 0.3227 0.0534 0.1376 0.051 Uiso 1 1 calc R
H19B H 0.3349 -0.0571 0.0918 0.051 Uiso 1 1 calc R
H19C H 0.3505 0.0845 0.0738 0.051 Uiso 1 1 calc R
C20 C 0.43293(17) -0.0858(3) 0.17906(17) 0.0347(8) Uani 1 1 d .
H20A H 0.4832 -0.1007 0.1928 0.052 Uiso 1 1 calc R
H20B H 0.4114 -0.1642 0.1645 0.052 Uiso 1 1 calc R
H20C H 0.4053 -0.0544 0.2116 0.052 Uiso 1 1 calc R
C21 C 0.31428(15) 0.2661(3) 0.29223(15) 0.0298(7) Uani 1 1 d .
C22 C 0.30196(16) 0.1807(3) 0.24006(17) 0.0372(9) Uani 1 1 d .
H22A H 0.3286 0.2126 0.2070 0.056 Uiso 1 1 calc R
H22B H 0.2501 0.1777 0.2290 0.056 Uiso 1 1 calc R
H22C H 0.3192 0.0966 0.2503 0.056 Uiso 1 1 calc R
C23 C 0.28795(17) 0.3964(3) 0.27394(18) 0.0381(8) Uani 1 1 d .
H23A H 0.2914 0.4524 0.3079 0.057 Uiso 1 1 calc R
H23B H 0.2374 0.3916 0.2590 0.057 Uiso 1 1 calc R
H23C H 0.3181 0.4287 0.2431 0.057 Uiso 1 1 calc R
C24 C 0.26943(16) 0.2184(4) 0.34285(17) 0.0415(9) Uani 1 1 d .
H24A H 0.2844 0.1330 0.3531 0.062 Uiso 1 1 calc R
H24B H 0.2179 0.2189 0.3306 0.062 Uiso 1 1 calc R
H24C H 0.2775 0.2728 0.3771 0.062 Uiso 1 1 calc R
C25 C 0.42769(16) 0.2329(3) 0.42846(15) 0.0311(7) Uani 1 1 d .
C26 C 0.41564(16) 0.1042(3) 0.42253(16) 0.0329(8) Uani 1 1 d .
H26 H 0.4112 0.0679 0.3845 0.039 Uiso 1 1 calc R
C27 C 0.41020(18) 0.0290(4) 0.47204(18) 0.0390(8) Uani 1 1 d .
H27 H 0.4018 -0.0581 0.4675 0.047 Uiso 1 1 calc R
C28 C 0.4169(2) 0.0796(4) 0.52720(18) 0.0433(9) Uani 1 1 d .
H28 H 0.4122 0.0278 0.5606 0.052 Uiso 1 1 calc R
C29 C 0.4303(2) 0.2062(4) 0.53436(17) 0.0438(9) Uani 1 1 d .
H29 H 0.4356 0.2413 0.5725 0.053 Uiso 1 1 calc R
C30 C 0.43588(18) 0.2809(4) 0.48510(16) 0.0377(8) Uani 1 1 d .
H30 H 0.4456 0.3675 0.4902 0.045 Uiso 1 1 calc R
C31 C 0.40290(16) 0.4801(3) 0.38162(16) 0.0312(7) Uani 1 1 d .
C32 C 0.42844(17) 0.5822(3) 0.35099(16) 0.0330(8) Uani 1 1 d .
H32 H 0.4659 0.5706 0.3243 0.040 Uiso 1 1 calc R
C33 C 0.40003(18) 0.7006(4) 0.35881(19) 0.0423(9) Uani 1 1 d .
H33 H 0.4174 0.7691 0.3370 0.051 Uiso 1 1 calc R
C34 C 0.34626(17) 0.7191(4) 0.39847(19) 0.0457(9) Uani 1 1 d .
H34 H 0.3271 0.8003 0.4043 0.055 Uiso 1 1 calc R
C35 C 0.32079(18) 0.6182(4) 0.42939(19) 0.0423(9) Uani 1 1 d .
H35 H 0.2839 0.6303 0.4565 0.051 Uiso 1 1 calc R
C36 C 0.34848(17) 0.5007(3) 0.42122(17) 0.0357(8) Uani 1 1 d .
H36 H 0.3304 0.4324 0.4428 0.043 Uiso 1 1 calc R
C37 C 0.58638(16) 0.3534(3) 0.37439(16) 0.0295(7) Uani 1 1 d .
C38 C 0.64406(16) 0.3799(4) 0.33018(17) 0.0402(9) Uani 1 1 d .
H38A H 0.6464 0.3097 0.3027 0.060 Uiso 1 1 calc R
H38B H 0.6912 0.3905 0.3510 0.060 Uiso 1 1 calc R
H38C H 0.6315 0.4564 0.3084 0.060 Uiso 1 1 calc R
C39 C 0.61115(18) 0.2424(4) 0.41231(17) 0.0407(9) Uani 1 1 d .
H39A H 0.5744 0.2238 0.4407 0.061 Uiso 1 1 calc R
H39B H 0.6571 0.2627 0.4333 0.061 Uiso 1 1 calc R
H39C H 0.6178 0.1693 0.3873 0.061 Uiso 1 1 calc R
C40 C 0.58169(18) 0.4681(4) 0.41401(18) 0.0416(9) Uani 1 1 d .
H40A H 0.5667 0.5407 0.3903 0.062 Uiso 1 1 calc R
H40B H 0.6292 0.4842 0.4334 0.062 Uiso 1 1 calc R
H40C H 0.5461 0.4528 0.4438 0.062 Uiso 1 1 calc R
C41 C 0.55592(18) 0.0322(3) 0.28697(17) 0.0371(8) Uani 1 1 d .
H41A H 0.5596 0.0454 0.3300 0.045 Uiso 1 1 calc R
H41B H 0.5210 -0.0371 0.2807 0.045 Uiso 1 1 calc R
C42 C 0.63992(18) -0.1343(4) 0.2020(2) 0.0434(10) Uani 1 1 d .
H42A H 0.6047 -0.2020 0.2055 0.065 Uiso 1 1 calc R
H42B H 0.6879 -0.1698 0.1962 0.065 Uiso 1 1 calc R
H42C H 0.6255 -0.0815 0.1684 0.065 Uiso 1 1 calc R
C43 C 0.71376(18) 0.0859(4) 0.2604(2) 0.0467(10) Uani 1 1 d .
H43A H 0.6958 0.1460 0.2307 0.070 Uiso 1 1 calc R
H43B H 0.7581 0.0467 0.2473 0.070 Uiso 1 1 calc R
H43C H 0.7242 0.1294 0.2976 0.070 Uiso 1 1 calc R
C44 C 0.6819(2) -0.1430(5) 0.3300(2) 0.0612(13) Uani 1 1 d .
H44A H 0.6881 -0.0960 0.3667 0.092 Uiso 1 1 calc R
H44B H 0.7290 -0.1746 0.3186 0.092 Uiso 1 1 calc R
H44C H 0.6490 -0.2133 0.3355 0.092 Uiso 1 1 calc R
N1 N 0.50065(13) 0.3503(2) 0.16973(12) 0.0258(6) Uani 1 1 d .
N2 N 0.46108(13) 0.1302(2) 0.15491(12) 0.0253(6) Uani 1 1 d .
N4 N 0.51800(12) 0.3278(2) 0.33941(12) 0.0245(6) Uani 1 1 d .
N3 N 0.39379(12) 0.2635(2) 0.30700(12) 0.0249(6) Uani 1 1 d .
Si1 Si 0.64297(5) -0.03770(9) 0.27083(5) 0.0368(2) Uani 1 1 d .
P1 P 0.48340(4) 0.25093(7) 0.11788(4) 0.02501(18) Uani 1 1 d .
P2 P 0.43718(4) 0.32570(8) 0.36253(4) 0.02558(18) Uani 1 1 d .
Y1 Y 0.489774(14) 0.21501(3) 0.249965(14) 0.02276(8) Uani 1 1 d .

loop_
_atom_site_aniso_label
_atom_site_aniso_U_11
_atom_site_aniso_U_22
_atom_site_aniso_U_33
_atom_site_aniso_U_23
_atom_site_aniso_U_13
_atom_site_aniso_U_12
C1 0.0324(15) 0.0277(17) 0.0292(19) 0.0002(15) 0.0028(13) -0.0065(12)
C2 0.0405(17) 0.0283(18) 0.033(2) 0.0027(15) 0.0025(14) -0.0070(13)
C3 0.0332(16) 0.0323(19) 0.037(2) -0.0012(16) 0.0013(14) -0.0099(13)
C4 0.0451(18) 0.0258(17) 0.031(2) -0.0016(15) 0.0032(15) -0.0038(13)
C5 0.0299(14) 0.0313(18) 0.0253(18) -0.0023(15) 0.0008(12) -0.0033(13)
C6 0.0348(15) 0.039(2) 0.0279(19) -0.0052(17) 0.0045(13) -0.0066(15)
C7 0.0410(16) 0.0382(19) 0.032(2) -0.0083(18) 0.0099(14) -0.0125(16)
C8 0.0337(16) 0.045(2) 0.046(2) -0.012(2) 0.0105(15) -0.0048(16)
C9 0.0315(16) 0.042(2) 0.047(3) -0.0069(18) 0.0042(15) 0.0007(14)
C10 0.0329(15) 0.0346(19) 0.034(2) -0.0042(16) 0.0041(14) -0.0043(13)
C11 0.0282(14) 0.0303(18) 0.0293(19) 0.0016(15) 0.0017(12) -0.0055(12)
C12 0.0330(15) 0.045(2) 0.0287(19) 0.0016(16) 0.0020(13) -0.0070(14)
C13 0.0429(18) 0.053(2) 0.030(2) 0.0073(19) -0.0033(14) -0.0161(17)
C14 0.0357(17) 0.045(2) 0.042(2) 0.0128(19) -0.0092(15) -0.0116(15)
C15 0.0328(16) 0.0295(18) 0.050(3) 0.0076(17) 0.0007(15) -0.0034(13)
C16 0.0315(15) 0.0319(18) 0.031(2) 0.0043(15) 0.0036(13) -0.0060(13)
C17 0.0326(15) 0.0280(17) 0.029(2) -0.0086(15) 0.0062(13) -0.0062(12)
C18 0.0390(17) 0.041(2) 0.041(2) -0.0181(18) 0.0116(16) -0.0093(15)
C19 0.0371(16) 0.036(2) 0.029(2) -0.0081(16) 0.0027(14) -0.0108(14)
C20 0.0331(16) 0.0284(18) 0.043(2) -0.0006(16) 0.0043(14) -0.0038(13)
C21 0.0270(13) 0.0283(17) 0.0339(19) -0.0038(15) 0.0010(12) 0.0009(12)
C22 0.0278(15) 0.038(2) 0.046(2) -0.0159(17) -0.0006(14) -0.0012(13)
C23 0.0347(16) 0.036(2) 0.043(2) -0.0055(17) -0.0065(15) 0.0051(14)
C24 0.0305(15) 0.049(2) 0.046(2) -0.001(2) 0.0085(14) 0.0010(16)
C25 0.0329(15) 0.0323(19) 0.0285(19) -0.0020(15) 0.0056(13) -0.0011(13)
C26 0.0373(16) 0.0301(18) 0.031(2) -0.0004(16) 0.0014(14) -0.0006(13)
C27 0.0461(19) 0.0310(19) 0.040(2) 0.0036(17) 0.0031(16) -0.0028(15)
C28 0.059(2) 0.043(2) 0.028(2) 0.0069(18) 0.0078(17) -0.0024(17)
C29 0.065(2) 0.040(2) 0.027(2) -0.0008(18) 0.0059(16) -0.0044(18)
C30 0.0533(19) 0.0327(19) 0.028(2) -0.0022(17) 0.0059(15) -0.0036(16)
C31 0.0310(15) 0.0314(18) 0.031(2) -0.0076(15) 0.0000(13) -0.0002(13)
C32 0.0352(16) 0.0294(18) 0.034(2) -0.0032(15) 0.0016(14) 0.0028(13)
C33 0.0458(18) 0.0295(19) 0.051(3) -0.0041(18) -0.0033(16) 0.0033(15)
C34 0.0401(17) 0.036(2) 0.060(3) -0.021(2) -0.0067(16) 0.0090(16)
C35 0.0345(17) 0.045(2) 0.047(3) -0.0200(19) 0.0007(16) 0.0056(15)
C36 0.0345(16) 0.0343(19) 0.038(2) -0.0107(16) 0.0048(14) -0.0017(14)
C37 0.0283(14) 0.0303(18) 0.030(2) -0.0001(15) -0.0005(13) 0.0004(12)
C38 0.0236(15) 0.059(2) 0.038(2) -0.0005(19) 0.0000(14) -0.0032(14)
C39 0.0407(17) 0.041(2) 0.039(2) 0.0054(17) -0.0096(15) -0.0003(14)
C40 0.0380(17) 0.041(2) 0.044(2) -0.0159(19) -0.0093(16) -0.0006(15)
C41 0.0468(18) 0.0308(19) 0.034(2) -0.0019(16) -0.0011(15) 0.0050(14)
C42 0.0366(17) 0.034(2) 0.060(3) -0.0033(19) 0.0094(17) 0.0047(14)
C43 0.0369(18) 0.048(2) 0.054(3) -0.006(2) -0.0022(17) 0.0004(16)
C44 0.058(2) 0.065(3) 0.062(3) 0.018(3) 0.016(2) 0.026(2)
N1 0.0318(12) 0.0201(14) 0.0257(16) 0.0008(12) 0.0034(11) -0.0043(10)
N2 0.0308(12) 0.0225(13) 0.0230(15) -0.0039(11) 0.0045(10) -0.0063(10)
N4 0.0252(11) 0.0264(14) 0.0219(15) -0.0018(11) 0.0002(10) -0.0006(9)
N3 0.0239(11) 0.0246(14) 0.0265(15) -0.0041(11) 0.0050(10) 0.0013(9)
Si1 0.0376(5) 0.0329(5) 0.0401(6) 0.0046(5) 0.0036(4) 0.0071(4)
P1 0.0271(4) 0.0261(4) 0.0221(4) -0.0013(3) 0.0030(3) -0.0032(3)
P2 0.0284(4) 0.0248(4) 0.0237(5) -0.0039(3) 0.0030(3) -0.0003(3)
Y1 0.02396(13) 0.02178(14) 0.02261(16) -0.00166(14) 0.00190(10) 0.00075(12)

loop_
_atom_type_symbol
_atom_type_description
_atom_type_scat_dispersion_real
_atom_type_scat_dispersion_imag
_atom_type_scat_source
C C 0.0033 0.0016 'International Tables Vol C Tables 4.2.6.8 and 6.1.1.4'
H H 0.0000 0.0000 'International Tables Vol C Tables 4.2.6.8 and 6.1.1.4'
N N 0.0061 0.0033 'International Tables Vol C Tables 4.2.6.8 and 6.1.1.4'
Si Si 0.0817 0.0704 'International Tables Vol C Tables 4.2.6.8 and 6.1.1.4'
P P 0.1023 0.0942 'International Tables Vol C Tables 4.2.6.8 and 6.1.1.4'
Y Y -2.7962 3.5667 'International Tables Vol C Tables 4.2.6.8 and 6.1.1.4'

loop_
_geom_angle_atom_site_label_1
_geom_angle_atom_site_label_2
_geom_angle_atom_site_label_3
_geom_angle
N1 C1 C4 105.6(3)
N1 C1 C2 114.7(3)
C4 C1 C2 108.0(3)
N1 C1 C3 110.3(3)
C4 C1 C3 109.1(3)
C2 C1 C3 109.0(3)
C1 C2 H2A 109.5
C1 C2 H2B 109.5
H2A C2 H2B 109.5
C1 C2 H2C 109.5
H2A C2 H2C 109.5
H2B C2 H2C 109.5
C1 C3 H3A 109.5
C1 C3 H3B 109.5
H3A C3 H3B 109.5
C1 C3 H3C 109.5
H3A C3 H3C 109.5
H3B C3 H3C 109.5
C1 C4 H4A 109.5
C1 C4 H4B 109.5
H4A C4 H4B 109.5
C1 C4 H4C 109.5
H4A C4 H4C 109.5
H4B C4 H4C 109.5
C10 C5 C6 118.9(3)
C10 C5 P1 115.4(3)
C6 C5 P1 124.9(3)
C7 C6 C5 119.9(3)
C7 C6 H6 120.1
C5 C6 H6 120.1
C8 C7 C6 120.8(3)
C8 C7 H7 119.6
C6 C7 H7 119.6
C7 C8 C9 119.7(3)
C7 C8 H8 120.1
C9 C8 H8 120.1
C10 C9 C8 119.7(4)
C10 C9 H9 120.1
C8 C9 H9 120.1
C9 C10 C5 120.9(3)
C9 C10 H10 119.5
C5 C10 H10 119.5
C12 C11 C16 118.0(3)
C12 C11 P1 124.2(2)
C16 C11 P1 117.6(3)
C11 C12 C13 120.9(3)
C11 C12 H12 119.6
C13 C12 H12 119.6
C14 C13 C12 120.1(4)
C14 C13 H13 120.0
C12 C13 H13 120.0
C15 C14 C13 119.7(3)
C15 C14 H14 120.1
C13 C14 H14 120.1
C14 C15 C16 120.9(3)
C14 C15 H15 119.5
C16 C15 H15 119.5
C15 C16 C11 120.4(3)
C15 C16 H16 119.8
C11 C16 H16 119.8
N2 C17 C20 107.4(3)
N2 C17 C19 112.3(3)
C20 C17 C19 108.0(2)
N2 C17 C18 112.3(2)
C20 C17 C18 108.0(3)
C19 C17 C18 108.6(3)
C17 C18 H18A 109.5
C17 C18 H18B 109.5
H18A C18 H18B 109.5
C17 C18 H18C 109.5
H18A C18 H18C 109.5
H18B C18 H18C 109.5
C17 C19 H19A 109.5
C17 C19 H19B 109.5
H19A C19 H19B 109.5
C17 C19 H19C 109.5
H19A C19 H19C 109.5
H19B C19 H19C 109.5
C17 C20 H20A 109.5
C17 C20 H20B 109.5
H20A C20 H20B 109.5
C17 C20 H20C 109.5
H20A C20 H20C 109.5
H20B C20 H20C 109.5
N3 C21 C22 106.1(2)
N3 C21 C23 112.1(3)
C22 C21 C23 107.6(3)
N3 C21 C24 112.5(3)
C22 C21 C24 108.9(3)
C23 C21 C24 109.4(3)
C21 C22 H22A 109.5
C21 C22 H22B 109.5
H22A C22 H22B 109.5
C21 C22 H22C 109.5
H22A C22 H22C 109.5
H22B C22 H22C 109.5
C21 C23 H23A 109.5
C21 C23 H23B 109.5
H23A C23 H23B 109.5
C21 C23 H23C 109.5
H23A C23 H23C 109.5
H23B C23 H23C 109.5
C21 C24 H24A 109.5
C21 C24 H24B 109.5
H24A C24 H24B 109.5
C21 C24 H24C 109.5
H24A C24 H24C 109.5
H24B C24 H24C 109.5
C30 C25 C26 117.6(3)
C30 C25 P2 123.7(3)
C26 C25 P2 118.6(3)
C27 C26 C25 120.4(3)
C27 C26 H26 119.8
C25 C26 H26 119.8
C28 C27 C26 120.5(4)
C28 C27 H27 119.7
C26 C27 H27 119.7
C27 C28 C29 120.2(4)
C27 C28 H28 119.9
C29 C28 H28 119.9
C28 C29 C30 119.2(4)
C28 C29 H29 120.4
C30 C29 H29 120.4
C29 C30 C25 122.0(4)
C29 C30 H30 119.0
C25 C30 H30 119.0
C32 C31 C36 118.1(3)
C32 C31 P2 117.4(2)
C36 C31 P2 124.2(3)
C33 C32 C31 120.9(3)
C33 C32 H32 119.5
C31 C32 H32 119.5
C32 C33 C34 120.1(4)
C32 C33 H33 120.0
C34 C33 H33 120.0
C35 C34 C33 119.4(3)
C35 C34 H34 120.3
C33 C34 H34 120.3
C36 C35 C34 120.5(3)
C36 C35 H35 119.7
C34 C35 H35 119.7
C35 C36 C31 121.0(4)
C35 C36 H36 119.5
C31 C36 H36 119.5
N4 C37 C38 106.3(3)
N4 C37 C39 112.6(3)
C38 C37 C39 108.6(3)
N4 C37 C40 113.3(3)
C38 C37 C40 107.6(3)
C39 C37 C40 108.3(3)
C37 C38 H38A 109.5
C37 C38 H38B 109.5
H38A C38 H38B 109.5
C37 C38 H38C 109.5
H38A C38 H38C 109.5
H38B C38 H38C 109.5
C37 C39 H39A 109.5
C37 C39 H39B 109.5
H39A C39 H39B 109.5
C37 C39 H39C 109.5
H39A C39 H39C 109.5
H39B C39 H39C 109.5
C37 C40 H40A 109.5
C37 C40 H40B 109.5
H40A C40 H40B 109.5
C37 C40 H40C 109.5
H40A C40 H40C 109.5
H40B C40 H40C 109.5
Si1 C41 Y1 133.72(19)
Si1 C41 H41A 103.8
Y1 C41 H41A 103.8
Si1 C41 H41B 103.8
Y1 C41 H41B 103.8
H41A C41 H41B 105.4
Si1 C42 H42A 109.5
Si1 C42 H42B 109.5
H42A C42 H42B 109.5
Si1 C42 H42C 109.5
H42A C42 H42C 109.5
H42B C42 H42C 109.5
Si1 C43 H43A 109.5
Si1 C43 H43B 109.5
H43A C43 H43B 109.5
Si1 C43 H43C 109.5
H43A C43 H43C 109.5
H43B C43 H43C 109.5
Si1 C44 H44A 109.5
Si1 C44 H44B 109.5
H44A C44 H44B 109.5
Si1 C44 H44C 109.5
H44A C44 H44C 109.5
H44B C44 H44C 109.5
C1 N1 P1 126.4(2)
C1 N1 Y1 133.6(2)
P1 N1 Y1 98.28(12)
C17 N2 P1 125.7(2)
C17 N2 Y1 137.4(2)
P1 N2 Y1 96.90(12)
C37 N4 P2 127.3(2)
C37 N4 Y1 133.80(19)
P2 N4 Y1 95.91(12)
C21 N3 P2 128.2(2)
C21 N3 Y1 130.7(2)
P2 N3 Y1 99.72(10)
C41 Si1 C44 114.41(18)
C41 Si1 C42 113.65(17)
C44 Si1 C42 105.4(2)
C41 Si1 C43 111.16(17)
C44 Si1 C43 105.5(2)
C42 Si1 C43 105.96(18)
N2 P1 N1 101.04(14)
N2 P1 C11 112.63(14)
N1 P1 C11 113.19(15)
N2 P1 C5 114.14(15)
N1 P1 C5 109.15(13)
C11 P1 C5 106.76(15)
N2 P1 Y1 51.36(10)
N1 P1 Y1 50.02(10)
C11 P1 Y1 132.64(10)
C5 P1 Y1 120.50(11)
N4 P2 N3 100.60(13)
N4 P2 C25 113.94(14)
N3 P2 C25 111.16(15)
N4 P2 C31 113.75(14)
N3 P2 C31 113.28(15)
C25 P2 C31 104.43(16)
N4 P2 Y1 52.24(10)
N3 P2 Y1 48.65(8)
C25 P2 Y1 122.32(11)
C31 P2 Y1 133.10(12)
N3 Y1 N1 113.36(9)
N3 Y1 N2 116.96(8)
N1 Y1 N2 63.27(9)
N3 Y1 N4 63.34(8)
N1 Y1 N4 109.17(9)
N2 Y1 N4 172.23(9)
N3 Y1 C41 111.82(11)
N1 Y1 C41 134.82(10)
N2 Y1 C41 95.51(11)
N4 Y1 C41 91.35(11)
N3 Y1 P2 31.63(7)
N1 Y1 P2 117.50(7)
N2 Y1 P2 148.45(6)
N4 Y1 P2 31.85(5)
C41 Y1 P2 101.30(9)
N3 Y1 P1 122.41(7)
N1 Y1 P1 31.70(7)
N2 Y1 P1 31.74(6)
N4 Y1 P1 140.82(7)
C41 Y1 P1 116.20(9)
P2 Y1 P1 142.47(2)

loop_
_geom_bond_atom_site_label_1
_geom_bond_atom_site_label_2
_geom_bond_distance
C1 N1 1.493(4)
C1 C4 1.522(5)
C1 C2 1.526(5)
C1 C3 1.539(4)
C2 H2A 0.9800
C2 H2B 0.9800
C2 H2C 0.9800
C3 H3A 0.9800
C3 H3B 0.9800
C3 H3C 0.9800
C4 H4A 0.9800
C4 H4B 0.9800
C4 H4C 0.9800
C5 C10 1.390(5)
C5 C6 1.398(5)
C5 P1 1.833(3)
C6 C7 1.390(4)
C6 H6 0.9500
C7 C8 1.377(5)
C7 H7 0.9500
C8 C9 1.391(6)
C8 H8 0.9500
C9 C10 1.387(4)
C9 H9 0.9500
C10 H10 0.9500
C11 C12 1.392(5)
C11 C16 1.407(4)
C11 P1 1.823(3)
C12 C13 1.393(5)
C12 H12 0.9500
C13 C14 1.384(5)
C13 H13 0.9500
C14 C15 1.370(6)
C14 H14 0.9500
C15 C16 1.384(5)
C15 H15 0.9500
C16 H16 0.9500
C17 N2 1.500(4)
C17 C20 1.527(5)
C17 C19 1.530(5)
C17 C18 1.533(4)
C18 H18A 0.9800
C18 H18B 0.9800
C18 H18C 0.9800
C19 H19A 0.9800
C19 H19B 0.9800
C19 H19C 0.9800
C20 H20A 0.9800
C20 H20B 0.9800
C20 H20C 0.9800
C21 N3 1.493(4)
C21 C22 1.509(5)
C21 C23 1.529(5)
C21 C24 1.539(5)
C22 H22A 0.9800
C22 H22B 0.9800
C22 H22C 0.9800
C23 H23A 0.9800
C23 H23B 0.9800
C23 H23C 0.9800
C24 H24A 0.9800
C24 H24B 0.9800
C24 H24C 0.9800
C25 C30 1.393(5)
C25 C26 1.401(5)
C25 P2 1.818(4)
C26 C27 1.394(5)
C26 H26 0.9500
C27 C28 1.371(6)
C27 H27 0.9500
C28 C29 1.386(6)
C28 H28 0.9500
C29 C30 1.387(5)
C29 H29 0.9500
C30 H30 0.9500
C31 C32 1.391(5)
C31 C36 1.400(4)
C31 P2 1.830(3)
C32 C33 1.387(5)
C32 H32 0.9500
C33 C34 1.389(5)
C33 H33 0.9500
C34 C35 1.385(6)
C34 H34 0.9500
C35 C36 1.374(5)
C35 H35 0.9500
C36 H36 0.9500
C37 N4 1.489(4)
C37 C38 1.527(4)
C37 C39 1.528(5)
C37 C40 1.529(5)
C38 H38A 0.9800
C38 H38B 0.9800
C38 H38C 0.9800
C39 H39A 0.9800
C39 H39B 0.9800
C39 H39C 0.9800
C40 H40A 0.9800
C40 H40B 0.9800
C40 H40C 0.9800
C41 Si1 1.827(3)
C41 Y1 2.438(3)
C41 H41A 0.9900
C41 H41B 0.9900
C42 Si1 1.879(4)
C42 H42A 0.9800
C42 H42B 0.9800
C42 H42C 0.9800
C43 Si1 1.884(4)
C43 H43A 0.9800
C43 H43B 0.9800
C43 H43C 0.9800
C44 Si1 1.876(5)
C44 H44A 0.9800
C44 H44B 0.9800
C44 H44C 0.9800
N1 P1 1.611(3)
N1 Y1 2.350(3)
N2 P1 1.608(3)
N2 Y1 2.388(3)
N4 P2 1.607(2)
N4 Y1 2.407(3)
N3 P2 1.612(3)
N3 Y1 2.307(2)
P1 Y1 3.0344(9)
P2 Y1 3.0288(9)

loop_
_geom_torsion_atom_site_label_1
_geom_torsion_atom_site_label_2
_geom_torsion_atom_site_label_3
_geom_torsion_atom_site_label_4
_geom_torsion
C10 C5 C6 C7 0.4(5)
P1 C5 C6 C7 169.9(3)
C5 C6 C7 C8 -1.0(5)
C6 C7 C8 C9 1.4(5)
C7 C8 C9 C10 -1.3(6)
C8 C9 C10 C5 0.7(5)
C6 C5 C10 C9 -0.3(5)
P1 C5 C10 C9 -170.8(3)
C16 C11 C12 C13 1.0(5)
P1 C11 C12 C13 175.8(3)
C11 C12 C13 C14 0.6(5)
C12 C13 C14 C15 -1.4(5)
C13 C14 C15 C16 0.7(5)
C14 C15 C16 C11 0.9(5)
C12 C11 C16 C15 -1.7(5)
P1 C11 C16 C15 -176.9(2)
C30 C25 C26 C27 1.7(5)
P2 C25 C26 C27 178.1(2)
C25 C26 C27 C28 -0.3(5)
C26 C27 C28 C29 -1.1(5)
C27 C28 C29 C30 0.9(6)
C28 C29 C30 C25 0.6(5)
C26 C25 C30 C29 -1.9(5)
P2 C25 C30 C29 -178.1(3)
C36 C31 C32 C33 -1.0(5)
P2 C31 C32 C33 173.8(3)
C31 C32 C33 C34 1.2(6)
C32 C33 C34 C35 -0.8(6)
C33 C34 C35 C36 0.2(6)
C34 C35 C36 C31 0.0(6)
C32 C31 C36 C35 0.3(5)
P2 C31 C36 C35 -174.0(3)
C4 C1 N1 P1 158.1(2)
C2 C1 N1 P1 39.4(4)
C3 C1 N1 P1 -84.1(3)
C4 C1 N1 Y1 -40.6(4)
C2 C1 N1 Y1 -159.3(2)
C3 C1 N1 Y1 77.1(3)
C20 C17 N2 P1 168.4(2)
C19 C17 N2 P1 -73.0(3)
C18 C17 N2 P1 49.8(4)
C20 C17 N2 Y1 -12.8(4)
C19 C17 N2 Y1 105.8(3)
C18 C17 N2 Y1 -131.4(3)
C38 C37 N4 P2 -164.7(2)
C39 C37 N4 P2 76.6(3)
C40 C37 N4 P2 -46.7(4)
C38 C37 N4 Y1 39.9(4)
C39 C37 N4 Y1 -78.8(4)
C40 C37 N4 Y1 157.9(2)
C22 C21 N3 P2 -173.3(2)
C23 C21 N3 P2 69.5(4)
C24 C21 N3 P2 -54.3(4)
C22 C21 N3 Y1 23.2(4)
C23 C21 N3 Y1 -94.0(3)
C24 C21 N3 Y1 142.2(2)
Y1 C41 Si1 C44 159.2(3)
Y1 C41 Si1 C42 -79.6(3)
Y1 C41 Si1 C43 39.9(3)
C17 N2 P1 N1 172.9(2)
Y1 N2 P1 N1 -6.26(13)
C17 N2 P1 C11 51.9(3)
Y1 N2 P1 C11 -127.32(13)
C17 N2 P1 C5 -70.1(3)
Y1 N2 P1 C5 110.73(13)
C17 N2 P1 Y1 179.2(3)
C1 N1 P1 N2 172.7(2)
Y1 N1 P1 N2 6.38(13)
C1 N1 P1 C11 -66.6(3)
Y1 N1 P1 C11 127.05(12)
C1 N1 P1 C5 52.2(3)
Y1 N1 P1 C5 -114.21(13)
C1 N1 P1 Y1 166.4(3)
C12 C11 P1 N2 -92.7(3)
C16 C11 P1 N2 82.1(3)
C12 C11 P1 N1 153.4(3)
C16 C11 P1 N1 -31.7(3)
C12 C11 P1 C5 33.3(3)
C16 C11 P1 C5 -151.8(2)
C12 C11 P1 Y1 -150.3(2)
C16 C11 P1 Y1 24.5(3)
C10 C5 P1 N2 -37.6(3)
C6 C5 P1 N2 152.6(3)
C10 C5 P1 N1 74.6(3)
C6 C5 P1 N1 -95.2(3)
C10 C5 P1 C11 -162.7(3)
C6 C5 P1 C11 27.4(3)
C10 C5 P1 Y1 20.4(3)
C6 C5 P1 Y1 -149.4(3)
C37 N4 P2 N3 -168.1(3)
Y1 N4 P2 N3 -5.67(14)
C37 N4 P2 C25 -49.1(3)
Y1 N4 P2 C25 113.33(14)
C37 N4 P2 C31 70.5(3)
Y1 N4 P2 C31 -127.12(14)
C37 N4 P2 Y1 -162.4(3)
C21 N3 P2 N4 -161.5(3)
Y1 N3 P2 N4 5.97(14)
C21 N3 P2 C25 77.6(3)
Y1 N3 P2 C25 -115.03(13)
C21 N3 P2 C31 -39.7(3)
Y1 N3 P2 C31 127.75(13)
C21 N3 P2 Y1 -167.4(3)
C30 C25 P2 N4 90.9(3)
C26 C25 P2 N4 -85.3(3)
C30 C25 P2 N3 -156.3(3)
C26 C25 P2 N3 27.5(3)
C30 C25 P2 C31 -33.8(3)
C26 C25 P2 C31 150.0(2)
C30 C25 P2 Y1 150.1(2)
C26 C25 P2 Y1 -26.1(3)
C32 C31 P2 N4 30.0(3)
C36 C31 P2 N4 -155.6(3)
C32 C31 P2 N3 -84.1(3)
C36 C31 P2 N3 90.3(3)
C32 C31 P2 C25 154.8(3)
C36 C31 P2 C25 -30.8(3)
C32 C31 P2 Y1 -29.7(3)
C36 C31 P2 Y1 144.7(3)
C21 N3 Y1 N1 62.0(3)
P2 N3 Y1 N1 -104.95(13)
C21 N3 Y1 N2 -8.7(3)
P2 N3 Y1 N2 -175.67(11)
C21 N3 Y1 N4 162.6(3)
P2 N3 Y1 N4 -4.38(11)
C21 N3 Y1 C41 -117.4(3)
P2 N3 Y1 C41 75.68(15)
C21 N3 Y1 P2 167.0(3)
C21 N3 Y1 P1 27.5(3)
P2 N3 Y1 P1 -139.50(9)
C1 N1 Y1 N3 80.9(3)
P1 N1 Y1 N3 -114.32(11)
C1 N1 Y1 N2 -169.5(3)
P1 N1 Y1 N2 -4.72(9)
C1 N1 Y1 N4 12.4(3)
P1 N1 Y1 N4 177.24(10)
C1 N1 Y1 C41 -100.0(3)
P1 N1 Y1 C41 64.87(19)
C1 N1 Y1 P2 46.0(3)
P1 N1 Y1 P2 -149.16(8)
C1 N1 Y1 P1 -164.8(3)
C17 N2 Y1 N3 -70.3(3)
P1 N2 Y1 N3 108.70(11)
C17 N2 Y1 N1 -174.3(3)
P1 N2 Y1 N1 4.71(10)
C17 N2 Y1 N4 -160.5(5)
P1 N2 Y1 N4 18.5(6)
C17 N2 Y1 C41 47.6(3)
P1 N2 Y1 C41 -133.39(12)
C17 N2 Y1 P2 -74.6(3)
P1 N2 Y1 P2 104.37(12)
C17 N2 Y1 P1 -179.0(3)
C37 N4 Y1 N3 164.9(3)
P2 N4 Y1 N3 4.35(11)
C37 N4 Y1 N1 -87.9(3)
P2 N4 Y1 N1 111.52(12)
C37 N4 Y1 N2 -100.9(6)
P2 N4 Y1 N2 98.5(6)
C37 N4 Y1 C41 51.1(3)
P2 N4 Y1 C41 -109.48(13)
C37 N4 Y1 P2 160.5(4)
C37 N4 Y1 P1 -85.6(3)
P2 N4 Y1 P1 113.82(10)
Si1 C41 Y1 N3 -167.9(2)
Si1 C41 Y1 N1 12.9(4)
Si1 C41 Y1 N2 70.1(3)
Si1 C41 Y1 N4 -106.2(3)
Si1 C41 Y1 P2 -136.7(2)
Si1 C41 Y1 P1 44.9(3)
N4 P2 Y1 N3 -172.57(18)
C25 P2 Y1 N3 90.70(17)
C31 P2 Y1 N3 -84.13(19)
N4 P2 Y1 N1 -82.16(14)
N3 P2 Y1 N1 90.41(14)
C25 P2 Y1 N1 -178.89(14)
C31 P2 Y1 N1 6.28(16)
N4 P2 Y1 N2 -165.19(17)
N3 P2 Y1 N2 7.38(18)
C25 P2 Y1 N2 98.08(17)
C31 P2 Y1 N2 -76.74(19)
N3 P2 Y1 N4 172.57(18)
C25 P2 Y1 N4 -96.73(17)
C31 P2 Y1 N4 88.44(18)
N4 P2 Y1 C41 73.97(15)
N3 P2 Y1 C41 -113.46(15)
C25 P2 Y1 C41 -22.77(15)
C31 P2 Y1 C41 162.41(16)
N4 P2 Y1 P1 -108.41(13)
N3 P2 Y1 P1 64.16(13)
C25 P2 Y1 P1 154.86(12)
C31 P2 Y1 P1 -19.96(15)
N2 P1 Y1 N3 -89.69(13)
N1 P1 Y1 N3 82.28(13)
C11 P1 Y1 N3 -3.50(17)
C5 P1 Y1 N3 172.45(14)
N2 P1 Y1 N1 -171.98(16)
C11 P1 Y1 N1 -85.78(18)
C5 P1 Y1 N1 90.17(17)
N1 P1 Y1 N2 171.98(16)
C11 P1 Y1 N2 86.19(18)
C5 P1 Y1 N2 -97.86(17)
N2 P1 Y1 N4 -176.11(14)
N1 P1 Y1 N4 -4.13(14)
C11 P1 Y1 N4 -89.91(17)
C5 P1 Y1 N4 86.03(15)
N2 P1 Y1 C41 53.72(15)
N1 P1 Y1 C41 -134.31(15)
C11 P1 Y1 C41 139.91(17)
C5 P1 Y1 C41 -44.14(16)
N2 P1 Y1 P2 -123.69(12)
N1 P1 Y1 P2 48.29(12)
C11 P1 Y1 P2 -37.49(15)
C5 P1 Y1 P2 138.46(13)
